data_2240918
loop_
_publ_author_name
'Rais, Eduard'
'Fl\"orke, Ulrich'
'Wilhelm, Ren\'e'

_publ_section_title
;
 Crystal structures of
 diiodidobis[(1<i>S</i>,5<i>S</i>)-4-mesityl-1,2,8,8-tetramethyl-2,4-diazabicyclo[3.2.1]octan-3-ylidene-\k<i>C</i>^3^]palladium(IV)
 and
 dichlorido[(1<i>S</i>,5<i>S</i>)-4-mesityl-1,2,8,8-tetramethyl-2,4-diazabicyclo[3.2.1]octan-3-ylidene-\k<i>C</i>^3^](triphenylphosphane-\k<i>P</i>)palladium(IV)
;
_journal_coeditor_code WM5179
_journal_issue 8
_journal_name_full 'Acta Crystallographica Section E'
_journal_page_first 919
_journal_page_last 922
_journal_paper_doi 10.1107/S2056989015013055
_journal_volume 71
_journal_year 2015
_chemical_formula_iupac '[Pd (C19 H28 N2) Cl2 (C18 H15 P)]'
_chemical_formula_moiety 'C37 H43 Cl2 N2 P Pd'
_chemical_formula_sum 'C37 H43 Cl2 N2 P Pd'
_chemical_formula_weight 724.00
_chemical_name_systematic
Dichlorido[(1<i>S</i>,5<i>S</i>)-4-mesityl-1,2,8,8-tetramethyl-2,4-diazabicyclo[3.2.1]octan-3-ylidene-\k<i>C</i>^3^](triphenylphosphane-\k<i>P</i>)palladium(IV)
_space_group_crystal_system monoclinic
_space_group_IT_number 4
_space_group_name_Hall 'P 2yb'
_symmetry_space_group_name_Hall 'P 2yb'
_symmetry_space_group_name_H-M 'P 1 21 1'
_atom_sites_solution_hydrogens difmap
_atom_sites_solution_primary direct
_atom_sites_solution_secondary difmap
_audit_creation_method SHELXL-97
_cell_angle_alpha 90
_cell_angle_beta 107.478(4)
_cell_angle_gamma 90
_cell_formula_units_Z 2
_cell_length_a 10.987(3)
_cell_length_b 9.568(2)
_cell_length_c 17.211(4)
_cell_measurement_reflns_used 3348
_cell_measurement_temperature 130(2)
_cell_measurement_theta_max 27.02
_cell_measurement_theta_min 2.45
_cell_volume 1725.8(7)
_computing_cell_refinement
;
SAINT (Bruker, 2002)
;
_computing_data_collection
;
SMART (Bruker, 2002)
;
_computing_data_reduction
;
SAINT (Bruker, 2002)
;
_computing_molecular_graphics
;
SHELXTL (Sheldrick, 2008)
;
_computing_publication_material
;
SHELXL (Sheldrick, 2008) and local programs
;
_computing_structure_refinement
;
SHELXL2013 (Sheldrick, 2015)
;
_computing_structure_solution
;
SHELXTL (Sheldrick, 2008)
;
_diffrn_ambient_temperature 130(2)
_diffrn_measured_fraction_theta_full 1.000
_diffrn_measured_fraction_theta_max 0.995
_diffrn_measurement_device_type 'Bruker SMART APEX'
_diffrn_measurement_method '\f and \w scans'
_diffrn_radiation_monochromator graphite
_diffrn_radiation_source 'sealed tube'
_diffrn_radiation_type MoK\a
_diffrn_radiation_wavelength 0.71073
_diffrn_reflns_av_R_equivalents 0.0888
_diffrn_reflns_limit_h_max 14
_diffrn_reflns_limit_h_min -13
_diffrn_reflns_limit_k_max 12
_diffrn_reflns_limit_k_min -12
_diffrn_reflns_limit_l_max 22
_diffrn_reflns_limit_l_min -22
_diffrn_reflns_number 13973
_diffrn_reflns_theta_full 25.242
_diffrn_reflns_theta_max 27.876
_diffrn_reflns_theta_min 1.240
_exptl_absorpt_coefficient_mu 0.767
_exptl_absorpt_correction_T_max 0.9924
_exptl_absorpt_correction_T_min 0.7097
_exptl_absorpt_correction_type multi-scan
_exptl_absorpt_process_details
;
(<i>SADABS</i>; Bruker, 2002)
;
_exptl_crystal_colour colourless
_exptl_crystal_density_diffrn 1.393
_exptl_crystal_density_method 'not measured'
_exptl_crystal_description plate
_exptl_crystal_F_000 748
_exptl_crystal_size_max 0.480
_exptl_crystal_size_mid 0.200
_exptl_crystal_size_min 0.010
_refine_diff_density_max 1.004
_refine_diff_density_min -1.598
_refine_ls_abs_structure_details
;
Flack <i>x</i> determined using 2367 quotients
[(<i>I</i>^+^)-(<i>I</i>^-^)]/[(<i>I</i>^+^)+(<i>I</i>^-^)]
(Parsons & Flack, 2004)
;
_refine_ls_abs_structure_Flack -0.02(4)
_refine_ls_extinction_method none
_refine_ls_goodness_of_fit_ref 0.922
_refine_ls_hydrogen_treatment constr
_refine_ls_matrix_type full
_refine_ls_number_parameters 393
_refine_ls_number_reflns 8099
_refine_ls_number_restraints 1
_refine_ls_restrained_S_all 0.922
_refine_ls_R_factor_all 0.0700
_refine_ls_R_factor_gt 0.0529
_refine_ls_shift/su_max 0.001
_refine_ls_shift/su_mean 0.000
_refine_ls_structure_factor_coef Fsqd
_refine_ls_weighting_details 'w=1/[\s^2^(Fo^2^)+(0.0399P)^2^] where P=(Fo^2^+2Fc^2^)/3'
_refine_ls_weighting_scheme calc
_refine_ls_wR_factor_gt 0.1062
_refine_ls_wR_factor_ref 0.1125
_reflns_number_gt 6415
_reflns_number_total 8099
_reflns_threshold_expression 'I > 2\s(I)'
_cod_data_source_file wm5179sup1.cif
_cod_data_source_block II
_cod_original_cell_volume 1725.7(7)
_cod_original_sg_symbol_H-M 'P 21'
_cod_database_code 2240918
_cod_database_fobs_code 2240918
_shelxl_version_number .2013

loop_
_space_group_symop_operation_xyz
'x, y, z'
'-x, y+1/2, -z'

loop_
_atom_site_type_symbol
_atom_site_label
_atom_site_fract_x
_atom_site_fract_y
_atom_site_fract_z
_atom_site_U_iso_or_equiv
_atom_site_adp_type
_atom_site_calc_flag
_atom_site_occupancy
Pd Pd1 0.24938(5) 0.19189(6) 0.31693(3) 0.01671(14) Uani d 1
Cl Cl1 0.4202(2) 0.3441(2) 0.34508(12) 0.0312(5) Uani d 1
Cl Cl2 0.09193(19) 0.0248(2) 0.30106(12) 0.0252(5) Uani d 1
P P1 0.26931(18) 0.1278(2) 0.18920(12) 0.0185(4) Uani d 1
N N1 0.2705(5) 0.1616(7) 0.4905(3) 0.0209(17) Uani d 1
N N2 0.1623(6) 0.3605(6) 0.4351(3) 0.0152(13) Uani d 1
C C1 0.2245(6) 0.2440(8) 0.4266(4) 0.0168(16) Uani d 1
C C2 0.3400(9) 0.0354(10) 0.4841(5) 0.032(2) Uani d 1
H H2A 0.2954 -0.0459 0.4971 0.048 Uiso calc 1
H H2B 0.4262 0.0404 0.5224 0.048 Uiso calc 1
H H2C 0.3452 0.0265 0.4285 0.048 Uiso calc 1
C C3 0.2468(6) 0.1965(12) 0.5712(3) 0.0183(13) Uani d 1
C C4 0.3261(8) 0.1040(9) 0.6390(5) 0.0260(18) Uani d 1
H H4A 0.3047 0.0058 0.6253 0.039 Uiso calc 1
H H4B 0.3082 0.1272 0.6900 0.039 Uiso calc 1
H H4C 0.4169 0.1192 0.6457 0.039 Uiso calc 1
C C5 0.1005(6) 0.1808(11) 0.5580(4) 0.0222(16) Uani d 1
H H5A 0.0629 0.1123 0.5142 0.027 Uiso calc 1
H H5B 0.0843 0.1488 0.6087 0.027 Uiso calc 1
C C6 0.0429(7) 0.3274(9) 0.5337(5) 0.0215(17) Uani d 1
H H6A -0.0321 0.3231 0.4844 0.026 Uiso calc 1
H H6B 0.0175 0.3712 0.5786 0.026 Uiso calc 1
C C7 0.1532(7) 0.4064(8) 0.5170(4) 0.0161(15) Uani d 1
H H7A 0.1426 0.5099 0.5196 0.019 Uiso calc 1
C C8 0.2712(7) 0.3541(8) 0.5838(4) 0.0193(16) Uani d 1
C C9 0.2635(8) 0.4027(9) 0.6674(4) 0.0274(19) Uani d 1
H H9A 0.2789 0.5037 0.6730 0.041 Uiso calc 1
H H9B 0.3281 0.3536 0.7106 0.041 Uiso calc 1
H H9C 0.1785 0.3819 0.6719 0.041 Uiso calc 1
C C10 0.3999(7) 0.4017(9) 0.5759(5) 0.0240(18) Uani d 1
H H10A 0.4089 0.5028 0.5847 0.036 Uiso calc 1
H H10B 0.4043 0.3791 0.5213 0.036 Uiso calc 1
H H10C 0.4689 0.3535 0.6167 0.036 Uiso calc 1
C C11 0.0918(6) 0.4438(8) 0.3657(4) 0.0154(15) Uani d 1
C C12 -0.0267(7) 0.3981(8) 0.3150(4) 0.0183(15) Uani d 1
C C13 -0.0907(8) 0.4853(9) 0.2506(5) 0.0251(18) Uani d 1
H H13A -0.1702 0.4545 0.2151 0.030 Uiso calc 1
C C14 -0.0449(8) 0.6143(9) 0.2354(4) 0.0238(17) Uani d 1
C C15 0.0712(7) 0.6563(8) 0.2895(4) 0.0234(19) Uani d 1
H H15A 0.1043 0.7449 0.2812 0.028 Uiso calc 1
C C16 0.1408(7) 0.5763(8) 0.3545(5) 0.0207(16) Uani d 1
C C17 -0.0946(7) 0.2674(8) 0.3277(5) 0.0264(18) Uani d 1
H H17A -0.1720 0.2927 0.3415 0.040 Uiso calc 1
H H17B -0.0382 0.2126 0.3723 0.040 Uiso calc 1
H H17C -0.1176 0.2116 0.2776 0.040 Uiso calc 1
C C18 -0.1167(8) 0.7054(13) 0.1664(5) 0.038(2) Uani d 1
H H18A -0.0961 0.6784 0.1169 0.057 Uiso calc 1
H H18B -0.0925 0.8032 0.1795 0.057 Uiso calc 1
H H18C -0.2085 0.6944 0.1576 0.057 Uiso calc 1
C C19 0.2627(8) 0.6319(9) 0.4105(5) 0.0268(18) Uani d 1
H H19A 0.2817 0.7227 0.3904 0.040 Uiso calc 1
H H19B 0.3322 0.5664 0.4125 0.040 Uiso calc 1
H H19C 0.2542 0.6431 0.4652 0.040 Uiso calc 1
C C21 0.1114(7) 0.1308(9) 0.1132(4) 0.0212(16) Uani d 1
C C22 0.0823(9) 0.0484(10) 0.0436(5) 0.032(2) Uani d 1
H H22A 0.1436 -0.0154 0.0354 0.038 Uiso calc 1
C C23 -0.0370(9) 0.0598(11) -0.0140(5) 0.040(2) Uani d 1
H H23A -0.0570 0.0048 -0.0621 0.048 Uiso calc 1
C C24 -0.1263(8) 0.1510(10) -0.0012(6) 0.040(3) Uani d 1
H H24A -0.2083 0.1575 -0.0401 0.048 Uiso calc 1
C C25 -0.0972(8) 0.2320(10) 0.0672(5) 0.037(2) Uani d 1
H H25A -0.1586 0.2962 0.0748 0.045 Uiso calc 1
C C26 0.0210(7) 0.2219(9) 0.1257(5) 0.030(2) Uani d 1
H H26A 0.0397 0.2768 0.1738 0.035 Uiso calc 1
C C31 0.3659(7) 0.2364(8) 0.1431(4) 0.0216(17) Uani d 1
C C32 0.3177(8) 0.3112(9) 0.0720(5) 0.0268(18) Uani d 1
H H32A 0.2282 0.3117 0.0459 0.032 Uiso calc 1
C C33 0.3971(9) 0.3857(10) 0.0379(5) 0.033(2) Uani d 1
H H33A 0.3626 0.4372 -0.0110 0.039 Uiso calc 1
C C34 0.5277(9) 0.3841(11) 0.0760(6) 0.039(2) Uani d 1
H H34A 0.5833 0.4341 0.0531 0.047 Uiso calc 1
C C35 0.5761(8) 0.3100(11) 0.1468(6) 0.038(2) Uani d 1
H H35A 0.6658 0.3090 0.1721 0.046 Uiso calc 1
C C36 0.4984(8) 0.2372(9) 0.1822(5) 0.032(2) Uani d 1
H H36A 0.5336 0.1884 0.2319 0.039 Uiso calc 1
C C41 0.3339(7) -0.0452(9) 0.1821(4) 0.0198(16) Uani d 1
C C42 0.3127(7) -0.1522(9) 0.2321(5) 0.0258(18) Uani d 1
H H42A 0.2665 -0.1322 0.2694 0.031 Uiso calc 1
C C43 0.3577(7) -0.2863(10) 0.2282(4) 0.026(2) Uani d 1
H H43A 0.3408 -0.3582 0.2617 0.032 Uiso calc 1
C C44 0.4271(6) -0.3147(13) 0.1755(4) 0.0269(16) Uani d 1
H H44A 0.4595 -0.4062 0.1735 0.032 Uiso calc 1
C C45 0.4497(8) -0.2128(9) 0.1261(5) 0.0291(19) Uani d 1
H H45A 0.4976 -0.2340 0.0899 0.035 Uiso calc 1
C C46 0.4038(8) -0.0798(10) 0.1283(5) 0.0280(19) Uani d 1
H H46A 0.4195 -0.0103 0.0931 0.034 Uiso calc 1

loop_
_atom_site_aniso_label
_atom_site_aniso_U_11
_atom_site_aniso_U_22
_atom_site_aniso_U_33
_atom_site_aniso_U_12
_atom_site_aniso_U_13
_atom_site_aniso_U_23
Pd1 0.0131(2) 0.0177(3) 0.0243(2) -0.0021(3) 0.01319(18) -0.0018(3)
Cl1 0.0278(11) 0.0357(13) 0.0383(11) -0.0194(10) 0.0222(9) -0.0155(10)
Cl2 0.0216(10) 0.0206(11) 0.0409(11) -0.0070(8) 0.0206(9) -0.0044(9)
P1 0.0142(9) 0.0201(10) 0.0252(9) -0.0009(8) 0.0120(8) -0.0008(9)
N1 0.015(3) 0.026(5) 0.026(3) 0.004(3) 0.013(2) 0.003(3)
N2 0.014(3) 0.014(3) 0.021(3) 0.000(3) 0.011(2) -0.001(2)
C1 0.008(3) 0.014(4) 0.031(4) -0.006(3) 0.008(3) -0.011(3)
C2 0.038(5) 0.031(5) 0.033(4) 0.012(4) 0.020(4) 0.000(4)
C3 0.016(3) 0.023(4) 0.021(3) -0.007(5) 0.012(2) 0.001(5)
C4 0.022(4) 0.026(5) 0.033(4) 0.006(4) 0.013(3) 0.004(4)
C5 0.013(3) 0.025(4) 0.033(3) -0.001(4) 0.015(3) 0.004(5)
C6 0.018(4) 0.025(5) 0.027(4) -0.001(3) 0.015(3) -0.001(3)
C7 0.013(3) 0.017(4) 0.023(3) 0.002(3) 0.013(3) -0.006(3)
C8 0.016(4) 0.023(4) 0.023(3) -0.002(3) 0.011(3) -0.004(3)
C9 0.026(4) 0.030(5) 0.029(4) 0.003(4) 0.012(4) -0.002(4)
C10 0.013(4) 0.028(5) 0.033(4) -0.006(3) 0.009(3) -0.002(4)
C11 0.009(3) 0.019(4) 0.022(3) -0.002(3) 0.010(3) -0.005(3)
C12 0.012(3) 0.019(4) 0.028(4) 0.000(3) 0.013(3) -0.004(3)
C13 0.016(4) 0.029(5) 0.030(4) 0.005(3) 0.008(3) -0.003(4)
C14 0.029(4) 0.025(5) 0.023(4) 0.003(4) 0.016(3) 0.001(3)
C15 0.026(4) 0.017(5) 0.035(4) 0.001(3) 0.020(3) 0.003(3)
C16 0.018(4) 0.015(4) 0.034(4) 0.002(3) 0.016(3) 0.000(3)
C17 0.016(4) 0.021(5) 0.043(5) -0.004(3) 0.009(3) -0.004(4)
C18 0.038(4) 0.037(6) 0.040(4) 0.012(6) 0.015(4) 0.008(5)
C19 0.028(4) 0.023(4) 0.033(4) -0.009(4) 0.015(3) -0.002(3)
C21 0.017(4) 0.026(4) 0.024(4) -0.006(3) 0.011(3) 0.003(3)
C22 0.028(5) 0.031(5) 0.033(4) -0.002(4) 0.006(4) -0.008(4)
C23 0.031(5) 0.045(6) 0.037(5) -0.003(5) -0.002(4) -0.007(4)
C24 0.021(4) 0.047(7) 0.047(5) -0.003(4) 0.000(4) 0.005(4)
C25 0.022(4) 0.042(7) 0.050(5) 0.008(4) 0.015(4) 0.007(4)
C26 0.023(4) 0.037(7) 0.033(4) 0.000(4) 0.015(3) 0.004(4)
C31 0.019(4) 0.021(4) 0.029(4) -0.001(3) 0.014(3) -0.002(3)
C32 0.024(4) 0.028(5) 0.031(4) -0.004(4) 0.013(3) -0.001(4)
C33 0.045(6) 0.028(5) 0.034(4) -0.007(4) 0.025(4) 0.000(4)
C34 0.039(6) 0.041(6) 0.050(5) -0.016(5) 0.032(5) -0.007(5)
C35 0.023(4) 0.049(6) 0.048(5) -0.014(4) 0.020(4) -0.005(5)
C36 0.021(4) 0.046(6) 0.033(4) -0.008(4) 0.015(3) 0.001(4)
C41 0.010(3) 0.024(4) 0.026(4) -0.001(3) 0.006(3) 0.000(3)
C42 0.020(4) 0.029(5) 0.032(4) 0.002(4) 0.015(3) -0.001(4)
C43 0.025(4) 0.023(6) 0.033(4) 0.002(4) 0.011(3) 0.001(4)
C44 0.022(3) 0.026(4) 0.031(3) 0.009(5) 0.006(3) -0.007(5)
C45 0.027(4) 0.031(5) 0.038(4) 0.002(4) 0.022(4) -0.009(4)
C46 0.030(5) 0.026(5) 0.036(4) 0.001(4) 0.021(4) -0.001(4)

loop_
_atom_type_symbol
_atom_type_description
_atom_type_scat_dispersion_real
_atom_type_scat_dispersion_imag
_atom_type_scat_source
C C 0.0033 0.0016 'International Tables Vol C Tables 4.2.6.8 and 6.1.1.4'
H H 0.0000 0.0000 'International Tables Vol C Tables 4.2.6.8 and 6.1.1.4'
N N 0.0061 0.0033 'International Tables Vol C Tables 4.2.6.8 and 6.1.1.4'
Cl Cl 0.1484 0.1585 'International Tables Vol C Tables 4.2.6.8 and 6.1.1.4'
Pd Pd -0.9988 1.0072 'International Tables Vol C Tables 4.2.6.8 and 6.1.1.4'
P P 0.1023 0.0942 'International Tables Vol C Tables 4.2.6.8 and 6.1.1.4'

loop_
_geom_angle_atom_site_label_1
_geom_angle_atom_site_label_2
_geom_angle_atom_site_label_3
_geom_angle
_geom_angle_publ_flag
C1 Pd1 Cl1 88.7(2) y
C1 Pd1 Cl2 88.6(2) y
Cl1 Pd1 Cl2 173.53(9) ?
C1 Pd1 P1 177.6(2) ?
Cl1 Pd1 P1 93.58(7) y
Cl2 Pd1 P1 89.18(7) y
C41 P1 C31 101.5(3) ?
C41 P1 C21 105.7(4) ?
C31 P1 C21 103.3(3) ?
C41 P1 Pd1 116.6(2) ?
C31 P1 Pd1 119.1(2) ?
C21 P1 Pd1 109.2(2) ?
C1 N1 C2 120.8(6) ?
C1 N1 C3 119.9(6) ?
C2 N1 C3 119.3(6) ?
C1 N2 C11 122.0(6) ?
C1 N2 C7 121.6(6) ?
C11 N2 C7 116.2(6) ?
N1 C1 N2 119.0(6) ?
N1 C1 Pd1 119.8(5) ?
N2 C1 Pd1 121.2(5) ?
N1 C2 H2A 109.5 ?
N1 C2 H2B 109.5 ?
H2A C2 H2B 109.5 ?
N1 C2 H2C 109.5 ?
H2A C2 H2C 109.5 ?
H2B C2 H2C 109.5 ?
C4 C3 N1 111.0(7) ?
C4 C3 C8 115.4(6) ?
N1 C3 C8 105.9(6) ?
C4 C3 C5 112.7(7) ?
N1 C3 C5 107.2(5) ?
C8 C3 C5 104.1(8) ?
C3 C4 H4A 109.5 ?
C3 C4 H4B 109.5 ?
H4A C4 H4B 109.5 ?
C3 C4 H4C 109.5 ?
H4A C4 H4C 109.5 ?
H4B C4 H4C 109.5 ?
C6 C5 C3 105.8(8) ?
C6 C5 H5A 110.6 ?
C3 C5 H5A 110.6 ?
C6 C5 H5B 110.6 ?
C3 C5 H5B 110.6 ?
H5A C5 H5B 108.7 ?
C7 C6 C5 102.5(6) ?
C7 C6 H6A 111.3 ?
C5 C6 H6A 111.3 ?
C7 C6 H6B 111.3 ?
C5 C6 H6B 111.3 ?
H6A C6 H6B 109.2 ?
N2 C7 C6 108.1(6) ?
N2 C7 C8 109.1(6) ?
C6 C7 C8 103.7(6) ?
N2 C7 H7A 111.8 ?
C6 C7 H7A 111.8 ?
C8 C7 H7A 111.8 ?
C10 C8 C7 115.6(6) ?
C10 C8 C3 113.9(6) ?
C7 C8 C3 98.1(6) ?
C10 C8 C9 107.8(6) ?
C7 C8 C9 109.3(6) ?
C3 C8 C9 111.9(6) ?
C8 C9 H9A 109.5 ?
C8 C9 H9B 109.5 ?
H9A C9 H9B 109.5 ?
C8 C9 H9C 109.5 ?
H9A C9 H9C 109.5 ?
H9B C9 H9C 109.5 ?
C8 C10 H10A 109.5 ?
C8 C10 H10B 109.5 ?
H10A C10 H10B 109.5 ?
C8 C10 H10C 109.5 ?
H10A C10 H10C 109.5 ?
H10B C10 H10C 109.5 ?
C12 C11 C16 121.0(7) ?
C12 C11 N2 120.5(7) ?
C16 C11 N2 118.3(6) ?
C13 C12 C11 117.4(7) ?
C13 C12 C17 117.2(7) ?
C11 C12 C17 125.3(7) ?
C14 C13 C12 123.8(8) ?
C14 C13 H13A 118.1 ?
C12 C13 H13A 118.1 ?
C13 C14 C15 116.2(7) ?
C13 C14 C18 122.3(8) ?
C15 C14 C18 121.4(8) ?
C16 C15 C14 123.6(7) ?
C16 C15 H15A 118.2 ?
C14 C15 H15A 118.2 ?
C15 C16 C11 117.8(7) ?
C15 C16 C19 119.7(7) ?
C11 C16 C19 122.4(7) ?
C12 C17 H17A 109.5 ?
C12 C17 H17B 109.5 ?
H17A C17 H17B 109.5 ?
C12 C17 H17C 109.5 ?
H17A C17 H17C 109.5 ?
H17B C17 H17C 109.5 ?
C14 C18 H18A 109.5 ?
C14 C18 H18B 109.5 ?
H18A C18 H18B 109.5 ?
C14 C18 H18C 109.5 ?
H18A C18 H18C 109.5 ?
H18B C18 H18C 109.5 ?
C16 C19 H19A 109.5 ?
C16 C19 H19B 109.5 ?
H19A C19 H19B 109.5 ?
C16 C19 H19C 109.5 ?
H19A C19 H19C 109.5 ?
H19B C19 H19C 109.5 ?
C26 C21 C22 120.0(7) ?
C26 C21 P1 117.9(6) ?
C22 C21 P1 122.0(6) ?
C21 C22 C23 119.6(9) ?
C21 C22 H22A 120.2 ?
C23 C22 H22A 120.2 ?
C24 C23 C22 119.9(8) ?
C24 C23 H23A 120.0 ?
C22 C23 H23A 120.0 ?
C25 C24 C23 120.3(8) ?
C25 C24 H24A 119.9 ?
C23 C24 H24A 119.9 ?
C24 C25 C26 120.8(8) ?
C24 C25 H25A 119.6 ?
C26 C25 H25A 119.6 ?
C21 C26 C25 119.3(8) ?
C21 C26 H26A 120.3 ?
C25 C26 H26A 120.3 ?
C32 C31 C36 119.2(7) ?
C32 C31 P1 124.2(6) ?
C36 C31 P1 116.6(6) ?
C31 C32 C33 121.3(8) ?
C31 C32 H32A 119.3 ?
C33 C32 H32A 119.3 ?
C34 C33 C32 119.1(8) ?
C34 C33 H33A 120.4 ?
C32 C33 H33A 120.4 ?
C35 C34 C33 119.8(8) ?
C35 C34 H34A 120.1 ?
C33 C34 H34A 120.1 ?
C34 C35 C36 121.8(8) ?
C34 C35 H35A 119.1 ?
C36 C35 H35A 119.1 ?
C35 C36 C31 118.7(8) ?
C35 C36 H36A 120.6 ?
C31 C36 H36A 120.6 ?
C42 C41 C46 117.1(8) ?
C42 C41 P1 118.9(6) ?
C46 C41 P1 124.0(6) ?
C43 C42 C41 121.3(7) ?
C43 C42 H42A 119.3 ?
C41 C42 H42A 119.3 ?
C44 C43 C42 119.4(9) ?
C44 C43 H43A 120.3 ?
C42 C43 H43A 120.3 ?
C45 C44 C43 120.7(10) ?
C45 C44 H44A 119.6 ?
C43 C44 H44A 119.6 ?
C44 C45 C46 120.5(8) ?
C44 C45 H45A 119.8 ?
C46 C45 H45A 119.8 ?
C45 C46 C41 120.9(8) ?
C45 C46 H46A 119.5 ?
C41 C46 H46A 119.5 ?

loop_
_geom_bond_atom_site_label_1
_geom_bond_atom_site_label_2
_geom_bond_distance
Pd1 C1 2.048(7)
Pd1 Cl1 2.309(2)
Pd1 Cl2 2.311(2)
Pd1 P1 2.355(2)
P1 C41 1.819(8)
P1 C31 1.827(7)
P1 C21 1.832(8)
N1 C1 1.324(9)
N1 C2 1.450(10)
N1 C3 1.526(8)
N2 C1 1.338(9)
N2 C11 1.452(9)
N2 C7 1.507(8)
C2 H2A 0.9800
C2 H2B 0.9800
C2 H2C 0.9800
C3 C4 1.514(11)
C3 C8 1.536(14)
C3 C5 1.561(8)
C4 H4A 0.9800
C4 H4B 0.9800
C4 H4C 0.9800
C5 C6 1.544(13)
C5 H5A 0.9900
C5 H5B 0.9900
C6 C7 1.527(10)
C6 H6A 0.9900
C6 H6B 0.9900
C7 C8 1.536(10)
C7 H7A 1.0000
C8 C10 1.530(10)
C8 C9 1.538(10)
C9 H9A 0.9800
C9 H9B 0.9800
C9 H9C 0.9800
C10 H10A 0.9800
C10 H10B 0.9800
C10 H10C 0.9800
C11 C12 1.402(10)
C11 C16 1.413(10)
C12 C13 1.397(11)
C12 C17 1.505(11)
C13 C14 1.387(12)
C13 H13A 0.9500
C14 C15 1.394(11)
C14 C18 1.493(12)
C15 C16 1.381(11)
C15 H15A 0.9500
C16 C19 1.494(11)
C17 H17A 0.9800
C17 H17B 0.9800
C17 H17C 0.9800
C18 H18A 0.9800
C18 H18B 0.9800
C18 H18C 0.9800
C19 H19A 0.9800
C19 H19B 0.9800
C19 H19C 0.9800
C21 C26 1.386(11)
C21 C22 1.390(11)
C22 C23 1.390(12)
C22 H22A 0.9500
C23 C24 1.380(13)
C23 H23A 0.9500
C24 C25 1.364(12)
C24 H24A 0.9500
C25 C26 1.387(11)
C25 H25A 0.9500
C26 H26A 0.9500
C31 C32 1.379(11)
C31 C36 1.409(11)
C32 C33 1.387(11)
C32 H32A 0.9500
C33 C34 1.386(14)
C33 H33A 0.9500
C34 C35 1.371(13)
C34 H34A 0.9500
C35 C36 1.378(11)
C35 H35A 0.9500
C36 H36A 0.9500
C41 C42 1.402(11)
C41 C46 1.409(11)
C42 C43 1.384(12)
C42 H42A 0.9500
C43 C44 1.377(10)
C43 H43A 0.9500
C44 C45 1.365(13)
C44 H44A 0.9500
C45 C46 1.373(12)
C45 H45A 0.9500
C46 H46A 0.9500

loop_
_geom_hbond_atom_site_label_D
_geom_hbond_atom_site_label_H
_geom_hbond_atom_site_label_A
_geom_hbond_site_symmetry_A
_geom_hbond_distance_DH
_geom_hbond_distance_HA
_geom_hbond_distance_DA
_geom_hbond_angle_DHA
C42 H42A Cl2 . 0.95 2.62 3.447(8) 146.0
C15 H15A Cl2 1_565 0.95 2.71 3.535(8) 145.9

loop_
_geom_torsion_atom_site_label_1
_geom_torsion_atom_site_label_2
_geom_torsion_atom_site_label_3
_geom_torsion_atom_site_label_4
_geom_torsion
C2 N1 C1 N2 -179.2(7)
C3 N1 C1 N2 2.9(9)
C2 N1 C1 Pd1 0.8(9)
C3 N1 C1 Pd1 -177.1(5)
C11 N2 C1 N1 -169.9(6)
C7 N2 C1 N1 5.3(10)
C11 N2 C1 Pd1 10.1(9)
C7 N2 C1 Pd1 -174.7(5)
C1 N1 C3 C4 -170.2(7)
C2 N1 C3 C4 11.8(10)
C1 N1 C3 C8 -44.2(8)
C2 N1 C3 C8 137.8(7)
C1 N1 C3 C5 66.4(10)
C2 N1 C3 C5 -111.6(9)
C4 C3 C5 C6 145.1(7)
N1 C3 C5 C6 -92.5(8)
C8 C3 C5 C6 19.4(6)
C3 C5 C6 C7 11.8(7)
C1 N2 C7 C6 -83.3(8)
C11 N2 C7 C6 92.2(7)
C1 N2 C7 C8 28.9(9)
C11 N2 C7 C8 -155.6(6)
C5 C6 C7 N2 76.6(7)
C5 C6 C7 C8 -39.2(7)
N2 C7 C8 C10 57.3(9)
C6 C7 C8 C10 172.4(6)
N2 C7 C8 C3 -64.2(6)
C6 C7 C8 C3 50.8(6)
N2 C7 C8 C9 179.1(6)
C6 C7 C8 C9 -65.9(8)
C4 C3 C8 C10 71.2(8)
N1 C3 C8 C10 -51.9(7)
C5 C3 C8 C10 -164.8(6)
C4 C3 C8 C7 -166.0(5)
N1 C3 C8 C7 70.8(6)
C5 C3 C8 C7 -42.1(6)
C4 C3 C8 C9 -51.3(8)
N1 C3 C8 C9 -174.5(6)
C5 C3 C8 C9 72.7(7)
C1 N2 C11 C12 75.1(8)
C7 N2 C11 C12 -100.3(8)
C1 N2 C11 C16 -109.7(8)
C7 N2 C11 C16 74.8(8)
C16 C11 C12 C13 3.4(10)
N2 C11 C12 C13 178.4(6)
C16 C11 C12 C17 -172.3(7)
N2 C11 C12 C17 2.7(11)
C11 C12 C13 C14 -1.4(11)
C17 C12 C13 C14 174.6(7)
C12 C13 C14 C15 -0.8(11)
C12 C13 C14 C18 -179.3(7)
C13 C14 C15 C16 1.1(11)
C18 C14 C15 C16 179.6(7)
C14 C15 C16 C11 0.9(11)
C14 C15 C16 C19 -178.4(7)
C12 C11 C16 C15 -3.1(10)
N2 C11 C16 C15 -178.2(6)
C12 C11 C16 C19 176.1(7)
N2 C11 C16 C19 1.0(10)
C41 P1 C21 C26 154.5(6)
C31 P1 C21 C26 -99.3(6)
Pd1 P1 C21 C26 28.4(7)
C41 P1 C21 C22 -27.4(8)
C31 P1 C21 C22 78.8(7)
Pd1 P1 C21 C22 -153.5(6)
C26 C21 C22 C23 1.2(13)
P1 C21 C22 C23 -176.9(7)
C21 C22 C23 C24 -1.0(14)
C22 C23 C24 C25 1.1(15)
C23 C24 C25 C26 -1.5(14)
C22 C21 C26 C25 -1.5(12)
P1 C21 C26 C25 176.6(6)
C24 C25 C26 C21 1.7(13)
C41 P1 C31 C32 115.9(7)
C21 P1 C31 C32 6.5(8)
Pd1 P1 C31 C32 -114.7(6)
C41 P1 C31 C36 -61.3(7)
C21 P1 C31 C36 -170.7(6)
Pd1 P1 C31 C36 68.1(7)
C36 C31 C32 C33 0.7(12)
P1 C31 C32 C33 -176.4(7)
C31 C32 C33 C34 0.3(13)
C32 C33 C34 C35 -0.4(14)
C33 C34 C35 C36 -0.6(15)
C34 C35 C36 C31 1.6(14)
C32 C31 C36 C35 -1.6(12)
P1 C31 C36 C35 175.7(7)
C31 P1 C41 C42 160.9(6)
C21 P1 C41 C42 -91.5(6)
Pd1 P1 C41 C42 30.0(7)
C31 P1 C41 C46 -19.7(7)
C21 P1 C41 C46 87.8(7)
Pd1 P1 C41 C46 -150.7(6)
C46 C41 C42 C43 -0.5(11)
P1 C41 C42 C43 178.9(6)
C41 C42 C43 C44 1.5(12)
C42 C43 C44 C45 -1.3(12)
C43 C44 C45 C46 0.2(13)
C44 C45 C46 C41 0.8(13)
C42 C41 C46 C45 -0.6(12)
P1 C41 C46 C45 -179.9(7)
